data_1556575
loop_
_publ_author_name
'Kong, Fan-Dong'
'Zhang, Sheng-Liang'
'Zhou, Shuang-Qing'
'Ma, Qing-Yun'
'Xie, Qing-Yi'
'Chen, Jin-Ping'
'Li, Jiu-Hui'
'Zhou, Li-Man'
'Yuan, Jing-Zhe'
'Hu, Zhong'
'Dai, Hao-Fu'
'Huang, Xiao-Long'
'Zhao, You-Xing'

_publ_section_title
;
 Quinazoline-Containing Indole Alkaloids from the Marine-Derived Fungus
 <i>Aspergillus</i> sp. HNMF114.
;
_journal_issue 12
_journal_name_full 'Journal of natural products'
_journal_page_first 3456
_journal_page_last 3463
_journal_paper_doi 10.1021/acs.jnatprod.9b00845
_journal_volume 82
_journal_year 2019
_chemical_absolute_configuration ad
_chemical_formula_moiety 'C28 H30 N4 O7 S'
_chemical_formula_sum 'C28 H30 N4 O7 S'
_chemical_formula_weight 566.62
_space_group_crystal_system orthorhombic
_space_group_IT_number 19
_space_group_name_Hall 'P 2ac 2ab'
_space_group_name_H-M_alt 'P 21 21 21'
_atom_sites_solution_hydrogens geom
_audit_creation_date 2019-07-15
_audit_creation_method
;
Olex2 1.2
(compiled 2018.05.29 svn.r3508 for OlexSys, GUI svn.r5506)
;
_cell_angle_alpha 90
_cell_angle_beta 90
_cell_angle_gamma 90
_cell_formula_units_Z 4
_cell_length_a 8.73600(15)
_cell_length_b 16.3578(3)
_cell_length_c 18.2142(3)
_cell_measurement_reflns_used 5859
_cell_measurement_temperature 100.01(10)
_cell_measurement_theta_max 73.3350
_cell_measurement_theta_min 3.6000
_cell_volume 2602.84(8)
_computing_cell_refinement 'CrysAlisPro 1.171.38.43f (Rigaku OD, 2015)'
_computing_data_collection 'CrysAlisPro 1.171.38.43f (Rigaku OD, 2015)'
_computing_data_reduction 'CrysAlisPro 1.171.38.43f (Rigaku OD, 2015)'
_computing_molecular_graphics 'Olex2 (Dolomanov et al., 2009)'
_computing_publication_material 'Olex2 (Dolomanov et al., 2009)'
_computing_structure_refinement 'ShelXL (Sheldrick, 2015)'
_computing_structure_solution 'ShelXT (Sheldrick, 2015)'
_diffrn_ambient_environment N~2~
_diffrn_ambient_temperature 100.01(10)
_diffrn_detector 'CCD plate'
_diffrn_detector_area_resol_mean 5.2684
_diffrn_detector_type AtlasS2
_diffrn_measured_fraction_theta_full 0.991
_diffrn_measured_fraction_theta_max 0.965
_diffrn_measurement_details
;
List of Runs (angles in degrees, time in seconds):

  # Type    Start    End  Width  t~exp~   \w     \q     \k     \f   Frames
--------------------------------------------------------------------------
  1  \w   -115.00 -16.00   1.00    1.00    --  -40.98 -38.00  30.00   99
  2  \w   -115.00 -16.00   1.00    1.00    --  -40.98 -38.00 120.00   99
  3  \w      1.00  82.00   1.00    1.00    --   40.98 -99.00 -90.00   81
  4  \w     35.00 136.00   1.00    3.18    --  106.95 -61.00-180.00  101
  5  \w     31.00 135.00   1.00    3.18    --  106.95 -30.00-120.00  104
  6  \w     25.00 109.00   1.00    3.18    --  106.95 -95.00  60.00   84
  7  \w     34.00  66.00   1.00    3.18    --  106.95 -45.00 -60.00   32
;
_diffrn_measurement_device 'four-circle diffractometer'
_diffrn_measurement_device_type 'SuperNova, Dual, Cu at zero, AtlasS2'
_diffrn_measurement_method '\w scans'
_diffrn_orient_matrix_type 'CrysAlisPro convention (1999,Acta A55,543-557)'
_diffrn_orient_matrix_UB_11 0.0013904000
_diffrn_orient_matrix_UB_12 0.0366162000
_diffrn_orient_matrix_UB_13 -0.0779281000
_diffrn_orient_matrix_UB_21 -0.0074107000
_diffrn_orient_matrix_UB_22 -0.0867083000
_diffrn_orient_matrix_UB_23 -0.0330117000
_diffrn_orient_matrix_UB_31 -0.1760306000
_diffrn_orient_matrix_UB_32 0.0038464000
_diffrn_orient_matrix_UB_33 0.0007141000
_diffrn_radiation_monochromator mirror
_diffrn_radiation_probe x-ray
_diffrn_radiation_type CuK\a
_diffrn_radiation_wavelength 1.54184
_diffrn_reflns_av_R_equivalents 0.0267
_diffrn_reflns_av_unetI/netI 0.0347
_diffrn_reflns_Laue_measured_fraction_full 0.991
_diffrn_reflns_Laue_measured_fraction_max 0.965
_diffrn_reflns_limit_h_max 6
_diffrn_reflns_limit_h_min -10
_diffrn_reflns_limit_k_max 19
_diffrn_reflns_limit_k_min -11
_diffrn_reflns_limit_l_max 21
_diffrn_reflns_limit_l_min -22
_diffrn_reflns_number 8966
_diffrn_reflns_point_group_measured_fraction_full 0.918
_diffrn_reflns_point_group_measured_fraction_max 0.876
_diffrn_reflns_theta_full 67.684
_diffrn_reflns_theta_max 73.586
_diffrn_reflns_theta_min 3.632
_diffrn_source 'micro-focus sealed X-ray tube'
_diffrn_source_type 'SuperNova (Cu) X-ray Source'
_exptl_absorpt_coefficient_mu 1.587
_exptl_absorpt_correction_T_max 1.00000
_exptl_absorpt_correction_T_min 0.77607
_exptl_absorpt_correction_type multi-scan
_exptl_absorpt_process_details
;
CrysAlisPro 1.171.38.43f (Rigaku Oxford Diffraction, 2015)
Empirical absorption correction using spherical harmonics,
 implemented in SCALE3 ABSPACK scaling algorithm.
;
_exptl_crystal_colour colourless
_exptl_crystal_colour_primary colourless
_exptl_crystal_density_diffrn 1.446
_exptl_crystal_description block
_exptl_crystal_F_000 1192
_exptl_crystal_size_max 0.11
_exptl_crystal_size_mid 0.1
_exptl_crystal_size_min 0.08
_refine_diff_density_max 0.194
_refine_diff_density_min -0.366
_refine_diff_density_rms 0.042
_refine_ls_abs_structure_details
;
 Flack x determined using 1619 quotients [(I+)-(I-)]/[(I+)+(I-)]
 (Parsons, Flack and Wagner, Acta Cryst. B69 (2013) 249-259).
;
_refine_ls_abs_structure_Flack -0.002(11)
_refine_ls_extinction_method none
_refine_ls_goodness_of_fit_ref 1.040
_refine_ls_hydrogen_treatment constr
_refine_ls_matrix_type full
_refine_ls_number_parameters 367
_refine_ls_number_reflns 4597
_refine_ls_number_restraints 0
_refine_ls_restrained_S_all 1.040
_refine_ls_R_factor_all 0.0318
_refine_ls_R_factor_gt 0.0302
_refine_ls_shift/su_max 0.001
_refine_ls_shift/su_mean 0.000
_refine_ls_structure_factor_coef Fsqd
_refine_ls_weighting_details 'w=1/[\s^2^(Fo^2^)+(0.0403P)^2^+0.4537P] where P=(Fo^2^+2Fc^2^)/3'
_refine_ls_weighting_scheme calc
_refine_ls_wR_factor_gt 0.0752
_refine_ls_wR_factor_ref 0.0767
_reflns_Friedel_coverage 0.602
_reflns_Friedel_fraction_full 0.821
_reflns_Friedel_fraction_max 0.761
_reflns_number_gt 4417
_reflns_number_total 4597
_reflns_threshold_expression 'I > 2\s(I)'
_cod_data_source_file np9b00845_si_002.cif
_cod_data_source_block 22-6
_cod_depositor_comments 'Adding full bibliography for 1556575.cif.'
_cod_database_code 1556575
_shelx_shelxl_version_number 2018/3
_shelx_space_group_comment
;
The symmetry employed for this shelxl refinement is uniquely defined
by the following loop, which should always be used as a source of
symmetry information in preference to the above space-group names.
They are only intended as comments.
;
_reflns_odcompleteness_completeness 99.10
_reflns_odcompleteness_iscentric 1
_reflns_odcompleteness_theta 66.97
_olex2_refinement_description
;
1. Fixed Uiso
 At 1.2 times of:
  All C(H) groups, All C(H,H) groups
 At 1.5 times of:
  All C(H,H,H) groups, All O(H) groups
2.a Ternary CH refined with riding coordinates:
 C13(H13), C9(H9), C25(H25), C26(H26)
2.b Secondary CH2 refined with riding coordinates:
 C10(H10A,H10B)
2.c Aromatic/amide H refined with riding coordinates:
 C20(H20), C18(H18), C21(H21), C19(H19), C2(H2), C5(H5), C3(H3), C4(H4)
2.d Idealised Me refined as rotating group:
 C23(H23A,H23B,H23C), C27(H27A,H27B,H27C), C22(H22A,H22B,H22C), C24(H24A,H24B,
 H24C), C28(H28A,H28B,H28C)
2.e Idealised tetrahedral OH refined as rotating group:
 O7(H7)
;
_olex2_submission_special_instructions 'No special instructions were received'
_oxdiff_exptl_absorpt_empirical_details
;
Empirical correction (ABSPACK) includes:
- Absorption correction using spherical harmonics
- Frame scaling
;
_oxdiff_exptl_absorpt_empirical_full_max 1.321
_oxdiff_exptl_absorpt_empirical_full_min 0.726

loop_
_space_group_symop_operation_xyz
'x, y, z'
'-x+1/2, -y, z+1/2'
'-x, y+1/2, -z+1/2'
'x+1/2, -y+1/2, -z'

loop_
_atom_site_label
_atom_site_type_symbol
_atom_site_fract_x
_atom_site_fract_y
_atom_site_fract_z
_atom_site_U_iso_or_equiv
_atom_site_adp_type
_atom_site_occupancy
_atom_site_site_symmetry_order
_atom_site_calc_flag
_atom_site_refinement_flags_posn
S1 S 0.31204(6) 0.62001(3) 0.24463(3) 0.01973(13) Uani 1 1 d .
O3 O 0.59466(18) 0.50412(10) 0.37449(9) 0.0170(3) Uani 1 1 d .
O1 O 0.8249(2) 0.36416(10) 0.34979(9) 0.0216(3) Uani 1 1 d .
O2 O 0.8250(2) 0.55311(11) 0.34257(10) 0.0245(4) Uani 1 1 d .
O6 O 0.3300(2) 0.70707(10) 0.24692(10) 0.0262(4) Uani 1 1 d .
O4 O 0.2284(2) 0.57471(11) 0.51566(10) 0.0259(4) Uani 1 1 d .
O7 O 0.9548(2) 0.51537(12) 0.06455(10) 0.0266(4) Uani 1 1 d .
H7 H 1.023680 0.481581 0.068485 0.040 Uiso 1 1 calc GR
O5 O 0.4161(2) 0.57179(12) 0.20170(10) 0.0296(4) Uani 1 1 d .
N3 N 0.2629(2) 0.49161(12) 0.41555(11) 0.0173(4) Uani 1 1 d .
N2 N 0.8227(2) 0.42039(12) 0.23563(10) 0.0183(4) Uani 1 1 d .
N4 N 0.3292(2) 0.58664(12) 0.32892(10) 0.0185(4) Uani 1 1 d .
N1 N 1.0179(2) 0.39427(13) 0.14923(11) 0.0205(4) Uani 1 1 d .
C1 C 1.0265(3) 0.32729(14) 0.26802(13) 0.0190(5) Uani 1 1 d .
C17 C 0.3172(3) 0.41747(14) 0.44650(13) 0.0173(4) Uani 1 1 d .
C8 C 0.8866(3) 0.36927(14) 0.28964(14) 0.0194(5) Uani 1 1 d .
C12 C 0.7154(3) 0.51178(15) 0.32886(13) 0.0188(5) Uani 1 1 d .
C7 C 0.8957(3) 0.43273(15) 0.16860(13) 0.0188(5) Uani 1 1 d .
C13 C 0.3255(3) 0.49834(13) 0.34133(12) 0.0166(4) Uani 1 1 d .
H13 H 0.255653 0.472510 0.306181 0.020 Uiso 1 1 calc R
C20 C 0.4536(3) 0.27289(15) 0.48395(15) 0.0233(5) Uani 1 1 d .
H20 H 0.497494 0.223089 0.496725 0.028 Uiso 1 1 calc R
C15 C 0.2796(3) 0.63397(14) 0.39561(13) 0.0183(5) Uani 1 1 d .
C9 C 0.6853(3) 0.46554(14) 0.25783(13) 0.0187(4) Uani 1 1 d .
H9 H 0.661082 0.505366 0.219358 0.022 Uiso 1 1 calc R
C16 C 0.4379(3) 0.38801(15) 0.40441(13) 0.0176(5) Uani 1 1 d .
C11 C 0.4784(3) 0.44906(14) 0.34511(13) 0.0166(4) Uani 1 1 d .
C14 C 0.2533(3) 0.56522(15) 0.45105(13) 0.0197(5) Uani 1 1 d .
C18 C 0.2646(3) 0.37807(15) 0.50860(14) 0.0210(5) Uani 1 1 d .
H18 H 0.185644 0.399486 0.536905 0.025 Uiso 1 1 calc R
C6 C 1.0852(3) 0.33968(16) 0.19732(14) 0.0213(5) Uani 1 1 d .
C21 C 0.5067(3) 0.31437(14) 0.42233(14) 0.0215(5) Uani 1 1 d .
H21 H 0.586081 0.293304 0.394037 0.026 Uiso 1 1 calc R
C10 C 0.5425(3) 0.41431(14) 0.27270(13) 0.0182(5) Uani 1 1 d .
H10A H 0.568490 0.356960 0.277986 0.022 Uiso 1 1 calc R
H10B H 0.468782 0.420155 0.233215 0.022 Uiso 1 1 calc R
C23 C 0.1297(3) 0.68146(15) 0.38703(15) 0.0232(5) Uani 1 1 d .
H23A H 0.141974 0.722740 0.350036 0.035 Uiso 1 1 calc GR
H23B H 0.103672 0.706813 0.432896 0.035 Uiso 1 1 calc GR
H23C H 0.049509 0.644612 0.372792 0.035 Uiso 1 1 calc GR
C25 C 0.8367(3) 0.49684(15) 0.11510(13) 0.0201(5) Uani 1 1 d .
H25 H 0.813948 0.546567 0.143051 0.024 Uiso 1 1 calc R
C19 C 0.3360(3) 0.30458(15) 0.52673(14) 0.0228(5) Uani 1 1 d .
H19 H 0.304243 0.276192 0.568275 0.027 Uiso 1 1 calc R
C2 C 1.1025(3) 0.27508(15) 0.31727(15) 0.0227(5) Uani 1 1 d .
H2 H 1.065003 0.267848 0.364616 0.027 Uiso 1 1 calc R
C26 C 0.6903(3) 0.47120(15) 0.07433(13) 0.0219(5) Uani 1 1 d .
H26 H 0.610883 0.458924 0.110695 0.026 Uiso 1 1 calc R
C27 C 0.6360(3) 0.54264(16) 0.02698(15) 0.0267(6) Uani 1 1 d .
H27A H 0.608720 0.587794 0.058005 0.040 Uiso 1 1 calc GR
H27B H 0.548385 0.526097 -0.001159 0.040 Uiso 1 1 calc GR
H27C H 0.716728 0.558912 -0.005646 0.040 Uiso 1 1 calc GR
C22 C 0.4091(3) 0.68854(15) 0.42267(15) 0.0242(5) Uani 1 1 d .
H22A H 0.502078 0.657401 0.425222 0.036 Uiso 1 1 calc GR
H22B H 0.384360 0.709208 0.470557 0.036 Uiso 1 1 calc GR
H22C H 0.422440 0.733402 0.389303 0.036 Uiso 1 1 calc GR
C5 C 1.2176(3) 0.29766(16) 0.17516(15) 0.0254(5) Uani 1 1 d .
H5 H 1.256917 0.305074 0.128189 0.030 Uiso 1 1 calc R
C3 C 1.2331(3) 0.23458(16) 0.29498(16) 0.0262(5) Uani 1 1 d .
H3 H 1.284164 0.200162 0.327426 0.031 Uiso 1 1 calc R
C24 C 0.1254(3) 0.59670(16) 0.21455(15) 0.0267(6) Uani 1 1 d .
H24A H 0.052627 0.627990 0.242330 0.040 Uiso 1 1 calc GR
H24B H 0.105942 0.539463 0.221524 0.040 Uiso 1 1 calc GR
H24C H 0.115784 0.609961 0.163412 0.040 Uiso 1 1 calc GR
C4 C 1.2887(3) 0.24526(17) 0.22377(16) 0.0280(6) Uani 1 1 d .
H4 H 1.375126 0.216558 0.208821 0.034 Uiso 1 1 calc R
C28 C 0.7168(3) 0.39537(16) 0.02763(15) 0.0278(6) Uani 1 1 d .
H28A H 0.790152 0.407460 -0.010075 0.042 Uiso 1 1 calc GR
H28B H 0.621984 0.378844 0.005471 0.042 Uiso 1 1 calc GR
H28C H 0.754887 0.351955 0.058020 0.042 Uiso 1 1 calc GR

loop_
_atom_site_aniso_label
_atom_site_aniso_U_11
_atom_site_aniso_U_22
_atom_site_aniso_U_33
_atom_site_aniso_U_23
_atom_site_aniso_U_13
_atom_site_aniso_U_12
S1 0.0176(3) 0.0190(3) 0.0226(3) 0.0045(2) -0.0007(2) 0.0005(2)
O3 0.0138(8) 0.0171(8) 0.0200(8) -0.0022(7) 0.0006(6) -0.0022(6)
O1 0.0221(8) 0.0230(8) 0.0196(8) 0.0004(7) 0.0022(7) 0.0013(7)
O2 0.0201(9) 0.0240(9) 0.0293(9) -0.0030(7) 0.0035(7) -0.0063(7)
O6 0.0243(8) 0.0190(8) 0.0352(9) 0.0088(8) -0.0017(8) -0.0032(7)
O4 0.0307(10) 0.0250(9) 0.0218(9) -0.0021(7) 0.0005(7) 0.0031(7)
O7 0.0185(9) 0.0331(10) 0.0283(9) 0.0101(8) 0.0034(7) -0.0018(7)
O5 0.0292(10) 0.0340(10) 0.0256(9) 0.0048(8) 0.0050(8) 0.0098(8)
N3 0.0157(9) 0.0161(9) 0.0200(9) 0.0028(8) 0.0008(8) 0.0012(7)
N2 0.0170(9) 0.0184(9) 0.0194(9) 0.0017(8) 0.0007(8) 0.0008(8)
N4 0.0201(10) 0.0134(9) 0.0219(10) 0.0008(8) -0.0010(8) 0.0014(8)
N1 0.0169(10) 0.0226(10) 0.0221(10) -0.0003(8) 0.0027(8) 0.0000(8)
C1 0.0151(10) 0.0186(10) 0.0235(12) -0.0017(10) -0.0012(9) -0.0021(9)
C17 0.0130(10) 0.0158(10) 0.0230(11) -0.0001(9) -0.0023(9) -0.0018(9)
C8 0.0183(11) 0.0170(11) 0.0229(11) -0.0002(9) -0.0017(9) -0.0013(9)
C12 0.0165(12) 0.0186(11) 0.0212(11) 0.0001(9) 0.0012(8) 0.0009(9)
C7 0.0160(11) 0.0204(11) 0.0198(12) -0.0014(9) -0.0005(9) -0.0029(9)
C13 0.0154(10) 0.0136(10) 0.0209(11) 0.0002(9) -0.0010(9) -0.0002(9)
C20 0.0211(12) 0.0171(11) 0.0317(13) 0.0041(10) -0.0029(10) 0.0003(9)
C15 0.0165(11) 0.0162(11) 0.0222(11) -0.0015(9) -0.0011(8) 0.0005(8)
C9 0.0176(11) 0.0182(10) 0.0203(11) 0.0002(9) 0.0000(10) 0.0016(9)
C16 0.0145(11) 0.0172(11) 0.0213(11) 0.0003(10) -0.0014(9) -0.0007(8)
C11 0.0130(10) 0.0145(10) 0.0222(11) -0.0025(9) -0.0012(9) -0.0014(8)
C14 0.0151(11) 0.0188(11) 0.0251(12) -0.0018(10) -0.0022(9) 0.0011(9)
C18 0.0150(11) 0.0221(12) 0.0261(12) 0.0032(10) 0.0002(9) -0.0024(9)
C6 0.0156(11) 0.0222(12) 0.0262(13) -0.0026(10) -0.0023(9) -0.0032(9)
C21 0.0182(12) 0.0189(11) 0.0274(12) -0.0002(10) 0.0002(9) 0.0026(9)
C10 0.0170(11) 0.0171(10) 0.0205(11) -0.0014(9) -0.0002(9) 0.0009(9)
C23 0.0187(12) 0.0196(11) 0.0311(13) 0.0002(10) -0.0007(10) 0.0013(9)
C25 0.0187(12) 0.0207(11) 0.0208(11) 0.0016(10) 0.0011(9) -0.0019(9)
C19 0.0189(12) 0.0217(12) 0.0277(12) 0.0059(10) -0.0010(10) -0.0050(9)
C2 0.0202(12) 0.0217(12) 0.0263(12) 0.0004(10) -0.0029(10) -0.0015(9)
C26 0.0173(11) 0.0265(12) 0.0218(11) 0.0015(10) -0.0001(10) -0.0013(10)
C27 0.0245(13) 0.0258(13) 0.0299(13) 0.0020(11) -0.0046(10) 0.0065(10)
C22 0.0205(12) 0.0204(12) 0.0316(13) -0.0046(10) -0.0019(10) -0.0016(9)
C5 0.0173(12) 0.0282(13) 0.0306(13) -0.0041(11) 0.0030(10) -0.0008(10)
C3 0.0207(13) 0.0226(12) 0.0354(14) 0.0011(11) -0.0046(10) 0.0004(10)
C24 0.0252(13) 0.0281(13) 0.0269(13) 0.0041(11) -0.0083(10) -0.0022(10)
C4 0.0158(12) 0.0286(13) 0.0397(15) -0.0038(12) -0.0008(10) 0.0027(10)
C28 0.0317(14) 0.0222(12) 0.0296(13) 0.0022(11) -0.0086(10) 0.0002(10)

loop_
_atom_type_symbol
_atom_type_description
_atom_type_scat_dispersion_real
_atom_type_scat_dispersion_imag
_atom_type_scat_source
C C 0.0181 0.0091 'International Tables Vol C Tables 4.2.6.8 and 6.1.1.4'
H H 0.0000 0.0000 'International Tables Vol C Tables 4.2.6.8 and 6.1.1.4'
N N 0.0311 0.0180 'International Tables Vol C Tables 4.2.6.8 and 6.1.1.4'
O O 0.0492 0.0322 'International Tables Vol C Tables 4.2.6.8 and 6.1.1.4'
S S 0.3331 0.5567 'International Tables Vol C Tables 4.2.6.8 and 6.1.1.4'

loop_
_geom_angle_atom_site_label_1
_geom_angle_atom_site_label_2
_geom_angle_atom_site_label_3
_geom_angle
O6 S1 O5 119.52(12)
O6 S1 N4 107.10(11)
O6 S1 C24 108.97(12)
O5 S1 N4 105.66(11)
O5 S1 C24 107.33(13)
N4 S1 C24 107.71(12)
C12 O3 C11 112.08(18)
C17 N3 C13 107.85(18)
C14 N3 C17 125.8(2)
C14 N3 C13 113.14(19)
C8 N2 C9 115.58(19)
C7 N2 C8 121.2(2)
C7 N2 C9 122.95(19)
C13 N4 S1 118.20(15)
C13 N4 C15 112.16(18)
C15 N4 S1 124.03(15)
C7 N1 C6 119.6(2)
C6 C1 C8 119.2(2)
C6 C1 C2 120.1(2)
C2 C1 C8 120.7(2)
C16 C17 N3 109.3(2)
C18 C17 N3 127.8(2)
C18 C17 C16 122.8(2)
O1 C8 N2 119.4(2)
O1 C8 C1 125.4(2)
N2 C8 C1 115.1(2)
O3 C12 C9 110.05(19)
O2 C12 O3 123.3(2)
O2 C12 C9 126.5(2)
N2 C7 C25 120.4(2)
N1 C7 N2 123.3(2)
N1 C7 C25 116.2(2)
N3 C13 C11 103.90(18)
N4 C13 N3 103.03(18)
N4 C13 C11 119.86(19)
C19 C20 C21 121.1(2)
N4 C15 C14 101.42(18)
N4 C15 C23 115.2(2)
N4 C15 C22 110.43(19)
C14 C15 C23 108.22(19)
C22 C15 C14 109.2(2)
C22 C15 C23 111.78(19)
N2 C9 C12 110.12(18)
N2 C9 C10 116.19(18)
C12 C9 C10 105.24(19)
C17 C16 C11 110.0(2)
C21 C16 C17 120.1(2)
C21 C16 C11 129.8(2)
O3 C11 C13 107.04(17)
O3 C11 C16 107.97(18)
O3 C11 C10 106.76(18)
C16 C11 C13 99.92(18)
C16 C11 C10 116.89(19)
C10 C11 C13 117.60(19)
O4 C14 N3 125.8(2)
O4 C14 C15 125.2(2)
N3 C14 C15 109.0(2)
C17 C18 C19 116.6(2)
N1 C6 C1 121.4(2)
N1 C6 C5 119.0(2)
C1 C6 C5 119.7(2)
C16 C21 C20 118.0(2)
C9 C10 C11 104.26(18)
O7 C25 C7 108.5(2)
O7 C25 C26 110.52(19)
C7 C25 C26 113.76(19)
C20 C19 C18 121.3(2)
C3 C2 C1 119.6(2)
C27 C26 C25 108.8(2)
C28 C26 C25 111.5(2)
C28 C26 C27 110.8(2)
C4 C5 C6 119.4(2)
C2 C3 C4 120.0(2)
C5 C4 C3 121.2(2)

loop_
_geom_bond_atom_site_label_1
_geom_bond_atom_site_label_2
_geom_bond_distance
S1 O6 1.4334(17)
S1 O5 1.4351(19)
S1 N4 1.6363(19)
S1 C24 1.762(3)
O3 C12 1.349(3)
O3 C11 1.459(3)
O1 C8 1.224(3)
O2 C12 1.199(3)
O4 C14 1.207(3)
O7 C25 1.416(3)
N3 C17 1.419(3)
N3 C13 1.463(3)
N3 C14 1.369(3)
N2 C8 1.407(3)
N2 C7 1.392(3)
N2 C9 1.465(3)
N4 C13 1.462(3)
N4 C15 1.504(3)
N1 C7 1.289(3)
N1 C6 1.382(3)
C1 C8 1.456(3)
C1 C6 1.401(4)
C1 C2 1.405(4)
C17 C16 1.390(3)
C17 C18 1.380(3)
C12 C9 1.522(3)
C7 C25 1.521(3)
C13 C11 1.562(3)
C20 C21 1.391(4)
C20 C19 1.390(4)
C15 C14 1.529(3)
C15 C23 1.530(3)
C15 C22 1.523(3)
C9 C10 1.528(3)
C16 C11 1.513(3)
C16 C21 1.386(3)
C11 C10 1.542(3)
C18 C19 1.394(3)
C6 C5 1.404(3)
C25 C26 1.538(3)
C2 C3 1.381(4)
C26 C27 1.528(3)
C26 C28 1.522(4)
C5 C4 1.380(4)
C3 C4 1.396(4)
